data_4087983
loop_
_publ_author_name
'Hansen, Kerstin'
'Szilv\'asi, Tibor'
'Blom, Burgert'
'Driess, Matthias'

_publ_section_title
;
 Transition Metal Complexes of a &#x201C;Half-Parent&#x201D; Phosphasilene
 Adduct Representing Silylene\\rightarrow Phosphinidene\\rightarrow Metal
 Complexes
;
_journal_issue 24
_journal_name_full Organometallics
_journal_page_first 5703
_journal_paper_doi 10.1021/acs.organomet.5b00772
_journal_volume 34
_journal_year 2015
_chemical_formula_moiety '2(C41 H51 N4 O5 P Si W), 3(C7 H8)'
_chemical_formula_sum 'C103 H126 N8 O10 P2 Si2 W2'
_chemical_formula_weight 2121.94
_space_group_IT_number 14
_space_group_name_Hall '-P 2ybc'
_space_group_name_H-M_alt 'P 1 21/c 1'
_symmetry_cell_setting monoclinic
_symmetry_space_group_name_H-M 'P 1 21/c 1'
_atom_sites_solution_hydrogens geom
_atom_sites_solution_primary direct
_atom_sites_solution_secondary difmap
_audit_creation_method
;
CrysAlisPro, Agilent Technologies,
Version 1.171.36.28 (release 01-02-2013 CrysAlis171 .NET)
(compiled Feb  1 2013,16:14:44)
;
_cell_angle_alpha 90.00
_cell_angle_beta 114.796(3)
_cell_angle_gamma 90.00
_cell_formula_units_Z 2
_cell_length_a 15.9865(4)
_cell_length_b 20.0751(3)
_cell_length_c 17.7921(4)
_cell_measurement_reflns_used 8098
_cell_measurement_temperature 150(2)
_cell_measurement_theta_max 73.7010
_cell_measurement_theta_min 3.5010
_cell_volume 5183.6(2)
_computing_cell_refinement
;
CrysAlisPro, Agilent Technologies,
Version 1.171.36.28 (release 01-02-2013 CrysAlis171 .NET)
(compiled Feb  1 2013,16:14:44)
;
_computing_data_collection
;
CrysAlisPro, Agilent Technologies,
Version 1.171.36.28 (release 01-02-2013 CrysAlis171 .NET)
(compiled Feb  1 2013,16:14:44)
;
_computing_data_reduction
;
CrysAlisPro, Agilent Technologies,
Version 1.171.36.28 (release 01-02-2013 CrysAlis171 .NET)
(compiled Feb  1 2013,16:14:44)
;
_computing_structure_refinement 'SHELXL-97 (Sheldrick, 1997)'
_computing_structure_solution 'SHELXS-97 (Sheldrick, 1990)'
_diffrn_ambient_environment N~2~
_diffrn_ambient_temperature 150.00(10)
_diffrn_detector 'CCD plate'
_diffrn_detector_area_resol_mean 5.2717
_diffrn_detector_type Atlas
_diffrn_measured_fraction_theta_full 0.999
_diffrn_measured_fraction_theta_max 0.999
_diffrn_measurement_device 'four-circle diffractometer'
_diffrn_measurement_device_type 'SuperNova, Single source at offset, Atlas'
_diffrn_measurement_method '\w scans'
_diffrn_radiation_monochromator mirror
_diffrn_radiation_probe x-ray
_diffrn_radiation_type 'Cu K\a'
_diffrn_radiation_wavelength 1.54184
_diffrn_reflns_av_R_equivalents 0.1136
_diffrn_reflns_av_sigmaI/netI 0.1273
_diffrn_reflns_limit_h_max 19
_diffrn_reflns_limit_h_min -18
_diffrn_reflns_limit_k_max 24
_diffrn_reflns_limit_k_min -22
_diffrn_reflns_limit_l_max 13
_diffrn_reflns_limit_l_min -21
_diffrn_reflns_number 21509
_diffrn_reflns_theta_full 67.50
_diffrn_reflns_theta_max 67.50
_diffrn_reflns_theta_min 3.05
_diffrn_source 'sealed X-ray tube'
_diffrn_source_type 'SuperNova (Cu) X-ray Source'
_exptl_absorpt_coefficient_mu 5.018
_exptl_absorpt_correction_T_max 0.8806
_exptl_absorpt_correction_T_min 0.3553
_exptl_absorpt_correction_type multi-scan
_exptl_absorpt_process_details
;
CrysAlisPro, Agilent Technologies,
Version 1.171.36.28 (release 01-02-2013 CrysAlis171 .NET)
(compiled Feb  1 2013,16:14:44)
Empirical absorption correction using spherical harmonics,
 implemented in SCALE3 ABSPACK scaling algorithm.
;
_exptl_crystal_colour yellow
_exptl_crystal_density_diffrn 1.360
_exptl_crystal_density_method 'not measured'
_exptl_crystal_description rod
_exptl_crystal_F_000 2172
_exptl_crystal_size_max 0.26
_exptl_crystal_size_mid 0.05
_exptl_crystal_size_min 0.03
_refine_diff_density_max 2.733
_refine_diff_density_min -2.911
_refine_diff_density_rms 0.159
_refine_ls_extinction_method none
_refine_ls_goodness_of_fit_ref 1.007
_refine_ls_hydrogen_treatment mixed
_refine_ls_matrix_type full
_refine_ls_number_parameters 619
_refine_ls_number_reflns 9334
_refine_ls_number_restraints 180
_refine_ls_restrained_S_all 1.007
_refine_ls_R_factor_all 0.0986
_refine_ls_R_factor_gt 0.0674
_refine_ls_shift/su_max 0.000
_refine_ls_shift/su_mean 0.000
_refine_ls_structure_factor_coef Fsqd
_refine_ls_weighting_details 'calc w=1/[\s^2^(Fo^2^)+(0.1182P)^2^+0.0000P] where P=(Fo^2^+2Fc^2^)/3'
_refine_ls_weighting_scheme calc
_refine_ls_wR_factor_gt 0.1723
_refine_ls_wR_factor_ref 0.1955
_reflns_number_gt 7030
_reflns_number_total 9334
_reflns_threshold_expression >2sigma(I)
_cod_data_source_file om5b00772_si_003.cif
_cod_data_source_block p21c
_cod_original_cell_volume 5183.60(19)
_cod_original_sg_symbol_H-M P21/c
_cod_database_code 4087983

loop_
_symmetry_equiv_pos_as_xyz
'x, y, z'
'-x, y+1/2, -z+1/2'
'-x, -y, -z'
'x, -y-1/2, z-1/2'

loop_
_atom_site_label
_atom_site_type_symbol
_atom_site_fract_x
_atom_site_fract_y
_atom_site_fract_z
_atom_site_U_iso_or_equiv
_atom_site_adp_type
_atom_site_occupancy
_atom_site_symmetry_multiplicity
_atom_site_calc_flag
_atom_site_refinement_flags
_atom_site_disorder_assembly
_atom_site_disorder_group
W1 W 0.40895(2) 0.576316(15) 0.28921(2) 0.03519(15) Uani 1 1 d . . .
Si1 Si 0.19680(12) 0.66647(8) 0.34713(11) 0.0267(4) Uani 1 1 d . . .
P1 P 0.26900(12) 0.65699(9) 0.26743(11) 0.0320(4) Uani 1 1 d . . .
H1 H 0.321(5) 0.694(4) 0.304(4) 0.029(18) Uiso 1 1 d . . .
O1 O 0.5534(4) 0.6501(4) 0.4463(5) 0.073(2) Uani 1 1 d . . .
O2 O 0.4577(4) 0.6815(3) 0.1810(4) 0.0557(15) Uani 1 1 d . . .
O3 O 0.5660(4) 0.4894(3) 0.2772(4) 0.0593(16) Uani 1 1 d . . .
O4 O 0.2776(5) 0.4859(3) 0.1378(4) 0.0662(18) Uani 1 1 d . . .
O5 O 0.3990(5) 0.4684(4) 0.4166(5) 0.079(2) Uani 1 1 d . . .
N1 N 0.1113(4) 0.6086(3) 0.3324(4) 0.0318(12) Uani 1 1 d . . .
N2 N 0.1408(4) 0.7426(3) 0.3367(3) 0.0289(12) Uani 1 1 d . . .
N3 N 0.2754(3) 0.6643(2) 0.4593(3) 0.0259(11) Uani 1 1 d . . .
N4 N 0.4589(4) 0.6668(3) 0.7092(4) 0.0397(14) Uani 1 1 d . . .
C1 C -0.0327(5) 0.5782(5) 0.3366(7) 0.056(2) Uani 1 1 d . . .
H1A H -0.0236 0.5332 0.3256 0.067 Uiso 1 1 calc R . .
H1B H -0.0865 0.5906 0.3435 0.067 Uiso 1 1 calc R . .
C2 C 0.0303(5) 0.6245(4) 0.3422(5) 0.0401(17) Uani 1 1 d . . .
C3 C 0.0170(5) 0.6928(4) 0.3607(4) 0.0375(16) Uani 1 1 d . . .
H3 H -0.0308 0.7001 0.3781 0.045 Uiso 1 1 calc R . .
C4 C 0.0636(4) 0.7475(4) 0.3564(4) 0.0325(14) Uani 1 1 d . . .
C5 C 0.0386(5) 0.8151(4) 0.3750(5) 0.048(2) Uani 1 1 d . . .
H5A H -0.0185 0.8124 0.3829 0.072 Uiso 1 1 calc R . .
H5B H 0.0295 0.8452 0.3289 0.072 Uiso 1 1 calc R . .
H5C H 0.0883 0.8322 0.4257 0.072 Uiso 1 1 calc R . .
C6 C 0.1621(5) 0.8018(3) 0.3003(4) 0.0327(15) Uani 1 1 d . . .
C7 C 0.2262(5) 0.8481(3) 0.3498(5) 0.0381(16) Uani 1 1 d . . .
C8 C 0.2398(6) 0.9064(4) 0.3125(6) 0.0478(19) Uani 1 1 d . . .
H8 H 0.2831 0.9387 0.3455 0.057 Uiso 1 1 calc R . .
C9 C 0.1915(7) 0.9173(4) 0.2292(6) 0.053(2) Uani 1 1 d . . .
H9 H 0.2015 0.9568 0.2048 0.064 Uiso 1 1 calc R . .
C10 C 0.1290(6) 0.8713(4) 0.1812(5) 0.0460(19) Uani 1 1 d . . .
H10 H 0.0954 0.8801 0.1238 0.055 Uiso 1 1 calc R . .
C11 C 0.1127(5) 0.8117(4) 0.2134(5) 0.0370(16) Uani 1 1 d . . .
C12 C 0.0429(5) 0.7631(4) 0.1588(5) 0.0415(17) Uani 1 1 d . . .
H12 H 0.0558 0.7196 0.1889 0.050 Uiso 1 1 calc R . .
C13 C 0.0490(7) 0.7510(5) 0.0768(5) 0.060(2) Uani 1 1 d . . .
H13A H 0.0343 0.7922 0.0444 0.091 Uiso 1 1 calc R . .
H13B H 0.0051 0.7162 0.0459 0.091 Uiso 1 1 calc R . .
H13C H 0.1116 0.7368 0.0874 0.091 Uiso 1 1 calc R . .
C14 C -0.0550(6) 0.7829(5) 0.1433(6) 0.063(2) Uani 1 1 d . . .
H14A H -0.0610 0.7832 0.1959 0.095 Uiso 1 1 calc R . .
H14B H -0.0986 0.7507 0.1055 0.095 Uiso 1 1 calc R . .
H14C H -0.0684 0.8274 0.1184 0.095 Uiso 1 1 calc R . .
C15 C 0.2819(5) 0.8382(3) 0.4425(5) 0.0375(16) Uani 1 1 d . . .
H15 H 0.2582 0.7975 0.4595 0.045 Uiso 1 1 calc R . .
C16 C 0.3830(5) 0.8264(4) 0.4611(5) 0.0439(17) Uani 1 1 d . . .
H16A H 0.3878 0.7890 0.4277 0.066 Uiso 1 1 calc R . .
H16B H 0.4174 0.8160 0.5199 0.066 Uiso 1 1 calc R . .
H16C H 0.4086 0.8666 0.4475 0.066 Uiso 1 1 calc R . .
C17 C 0.2734(7) 0.8969(4) 0.4936(6) 0.055(2) Uani 1 1 d . . .
H17A H 0.2999 0.9369 0.4804 0.083 Uiso 1 1 calc R . .
H17B H 0.3066 0.8867 0.5527 0.083 Uiso 1 1 calc R . .
H17C H 0.2082 0.9048 0.4804 0.083 Uiso 1 1 calc R . .
C18 C 0.1257(5) 0.5404(3) 0.3153(5) 0.0349(15) Uani 1 1 d . . .
C19 C 0.0985(6) 0.5213(4) 0.2314(5) 0.048(2) Uani 1 1 d . . .
C20 C 0.1225(8) 0.4572(5) 0.2175(6) 0.067(3) Uani 1 1 d . . .
H20 H 0.1076 0.4434 0.1623 0.081 Uiso 1 1 calc R . .
C21 C 0.1671(9) 0.4130(4) 0.2813(7) 0.072(3) Uani 1 1 d . . .
H21 H 0.1833 0.3700 0.2695 0.087 Uiso 1 1 calc R . .
C22 C 0.1886(7) 0.4312(4) 0.3631(6) 0.054(2) Uani 1 1 d . . .
H22 H 0.2192 0.4008 0.4072 0.065 Uiso 1 1 calc R . .
C23 C 0.1644(5) 0.4945(3) 0.3791(5) 0.0407(17) Uani 1 1 d . . .
C24 C 0.1825(5) 0.5097(3) 0.4693(5) 0.0377(16) Uani 1 1 d . . .
H24 H 0.1645 0.5571 0.4715 0.045 Uiso 1 1 calc R . .
C25 C 0.1209(6) 0.4659(4) 0.4959(6) 0.053(2) Uani 1 1 d . . .
H25A H 0.1430 0.4198 0.5027 0.080 Uiso 1 1 calc R . .
H25B H 0.0573 0.4677 0.4535 0.080 Uiso 1 1 calc R . .
H25C H 0.1230 0.4823 0.5486 0.080 Uiso 1 1 calc R . .
C26 C 0.2809(6) 0.5022(4) 0.5302(6) 0.053(2) Uani 1 1 d . . .
H26A H 0.2993 0.4554 0.5326 0.079 Uiso 1 1 calc R . .
H26B H 0.2875 0.5166 0.5850 0.079 Uiso 1 1 calc R . .
H26C H 0.3202 0.5297 0.5128 0.079 Uiso 1 1 calc R . .
C27 C 0.0388(7) 0.5641(5) 0.1591(6) 0.061(2) Uani 1 1 d . . .
H27 H 0.0370 0.6100 0.1800 0.073 Uiso 1 1 calc R . .
C28 C -0.0598(8) 0.5362(7) 0.1210(7) 0.091(4) Uani 1 1 d . . .
H28A H -0.0595 0.4915 0.0990 0.136 Uiso 1 1 calc R . .
H28B H -0.0993 0.5655 0.0760 0.136 Uiso 1 1 calc R . .
H28C H -0.0835 0.5340 0.1635 0.136 Uiso 1 1 calc R . .
C29 C 0.0734(8) 0.5688(5) 0.0908(6) 0.070(3) Uani 1 1 d . . .
H29A H 0.1330 0.5918 0.1124 0.104 Uiso 1 1 calc R . .
H29B H 0.0288 0.5938 0.0438 0.104 Uiso 1 1 calc R . .
H29C H 0.0806 0.5239 0.0727 0.104 Uiso 1 1 calc R . .
C30 C 0.2453(5) 0.6748(3) 0.5199(4) 0.0310(14) Uani 1 1 d . . .
H30 H 0.1814 0.6818 0.5040 0.037 Uiso 1 1 calc R . .
C31 C 0.3028(5) 0.6757(4) 0.6015(4) 0.0340(15) Uani 1 1 d . . .
H31 H 0.2781 0.6829 0.6409 0.041 Uiso 1 1 calc R . .
C32 C 0.4287(4) 0.6560(3) 0.5649(4) 0.0328(15) Uani 1 1 d . . .
H32 H 0.4923 0.6494 0.5783 0.039 Uiso 1 1 calc R . .
C33 C 0.3677(4) 0.6557(3) 0.4857(4) 0.0318(15) Uani 1 1 d . . .
H33 H 0.3905 0.6490 0.4448 0.038 Uiso 1 1 calc R . .
C34 C 0.3995(4) 0.6662(3) 0.6295(4) 0.0310(14) Uani 1 1 d . . .
C35 C 0.5579(5) 0.6604(5) 0.7346(5) 0.049(2) Uani 1 1 d . . .
H35A H 0.5709 0.6177 0.7150 0.074 Uiso 1 1 calc R . .
H35B H 0.5897 0.6621 0.7952 0.074 Uiso 1 1 calc R . .
H35C H 0.5795 0.6969 0.7108 0.074 Uiso 1 1 calc R . .
C36 C 0.4287(6) 0.6729(4) 0.7760(5) 0.0485(19) Uani 1 1 d . . .
H36A H 0.4175 0.7199 0.7836 0.073 Uiso 1 1 calc R . .
H36B H 0.4767 0.6554 0.8275 0.073 Uiso 1 1 calc R . .
H36C H 0.3718 0.6475 0.7618 0.073 Uiso 1 1 calc R . .
C37 C 0.4992(5) 0.6241(4) 0.3881(6) 0.0471(19) Uani 1 1 d . . .
C38 C 0.4362(5) 0.6439(4) 0.2173(5) 0.0376(16) Uani 1 1 d . . .
C39 C 0.5064(6) 0.5216(4) 0.2829(5) 0.0437(18) Uani 1 1 d . . .
C40 C 0.3230(5) 0.5208(4) 0.1928(5) 0.0441(18) Uani 1 1 d . . .
C41 C 0.3973(6) 0.5077(4) 0.3698(5) 0.049(2) Uani 1 1 d . . .
C42 C 0.7163(17) 0.8518(12) 0.7475(15) 0.184(5) Uani 1 1 d U . .
H42A H 0.6863 0.8917 0.7564 0.276 Uiso 1 1 calc R . .
H42B H 0.6757 0.8307 0.6952 0.276 Uiso 1 1 calc R . .
H42C H 0.7744 0.8644 0.7451 0.276 Uiso 1 1 calc R . .
C43 C 0.7374(12) 0.7995(8) 0.8239(11) 0.145(3) Uani 1 1 d DU . .
C44 C 0.7082(12) 0.8077(8) 0.8846(11) 0.147(3) Uani 1 1 d DU . .
H44A H 0.6771 0.8475 0.8866 0.176 Uiso 1 1 calc R . .
C45 C 0.7227(11) 0.7598(8) 0.9428(10) 0.146(3) Uani 1 1 d DU . .
H45A H 0.7054 0.7674 0.9871 0.175 Uiso 1 1 calc R . .
C46 C 0.7624(11) 0.7004(8) 0.9373(10) 0.143(3) Uani 1 1 d DU . .
H46A H 0.7687 0.6651 0.9750 0.172 Uiso 1 1 calc R . .
C47 C 0.7925(10) 0.6932(8) 0.8763(10) 0.138(3) Uani 1 1 d DU . .
H47A H 0.8228 0.6532 0.8735 0.166 Uiso 1 1 calc R . .
C48 C 0.7802(11) 0.7412(8) 0.8204(10) 0.139(3) Uani 1 1 d DU . .
H48A H 0.8011 0.7349 0.7783 0.167 Uiso 1 1 calc R . .
C49 C 0.351(3) 0.411(2) 0.973(3) 0.156(11) Uani 0.50 1 d PU A -1
H49A H 0.3675 0.3804 1.0199 0.234 Uiso 0.50 1 calc PR A -1
H49B H 0.3394 0.3848 0.9225 0.234 Uiso 0.50 1 calc PR A -1
H49C H 0.2956 0.4357 0.9652 0.234 Uiso 0.50 1 calc PR A -1
C50 C 0.4422(17) 0.4664(16) 0.9909(17) 0.103(5) Uani 0.50 1 d PDU A -1
C51 C 0.4874(19) 0.4928(18) 1.0702(17) 0.103(5) Uani 0.50 1 d PDU A -1
H51A H 0.4682 0.4809 1.1123 0.123 Uiso 0.50 1 calc PR A -1
C52 C 0.560(2) 0.5365(19) 1.0877(16) 0.103(5) Uani 0.50 1 d PDU A -1
H52A H 0.5866 0.5582 1.1399 0.124 Uiso 0.50 1 calc PR A -1
C53 C 0.5958(17) 0.5489(17) 1.0290(16) 0.103(5) Uani 0.50 1 d PDU A -1
H53A H 0.6527 0.5717 1.0442 0.124 Uiso 0.50 1 calc PR A -1
C54 C 0.5456(19) 0.5270(18) 0.9476(16) 0.103(5) Uani 0.50 1 d PDU A -1
H54A H 0.5645 0.5391 0.9054 0.123 Uiso 0.50 1 calc PR A -1
C55 C 0.468(2) 0.4874(18) 0.9287(17) 0.103(5) Uani 0.50 1 d PDU A -1
H55A H 0.4315 0.4747 0.8729 0.124 Uiso 0.50 1 calc PR A -1

loop_
_atom_site_aniso_label
_atom_site_aniso_U_11
_atom_site_aniso_U_22
_atom_site_aniso_U_33
_atom_site_aniso_U_23
_atom_site_aniso_U_13
_atom_site_aniso_U_12
W1 0.0410(2) 0.0331(2) 0.0443(2) 0.00473(13) 0.03048(18) 0.01015(13)
Si1 0.0248(9) 0.0279(8) 0.0354(9) -0.0017(7) 0.0205(8) -0.0032(7)
P1 0.0332(9) 0.0341(9) 0.0401(9) 0.0028(7) 0.0267(8) 0.0054(7)
O1 0.044(4) 0.110(6) 0.068(4) -0.029(4) 0.026(3) -0.013(4)
O2 0.071(4) 0.043(3) 0.070(4) 0.008(3) 0.046(3) -0.002(3)
O3 0.062(4) 0.067(4) 0.059(4) 0.006(3) 0.036(3) 0.032(3)
O4 0.089(5) 0.054(4) 0.067(4) -0.020(3) 0.044(4) -0.024(4)
O5 0.094(5) 0.079(5) 0.097(5) 0.049(4) 0.072(5) 0.042(4)
N1 0.030(3) 0.030(3) 0.043(3) -0.001(3) 0.023(3) -0.005(2)
N2 0.024(3) 0.032(3) 0.039(3) 0.001(2) 0.021(2) 0.003(2)
N3 0.021(3) 0.025(2) 0.035(3) -0.003(2) 0.015(2) 0.002(2)
N4 0.037(3) 0.043(3) 0.042(3) 0.001(3) 0.019(3) 0.008(3)
C1 0.025(4) 0.069(6) 0.084(7) 0.007(5) 0.034(4) -0.005(4)
C2 0.025(3) 0.056(4) 0.047(4) 0.006(4) 0.023(3) -0.004(3)
C3 0.033(4) 0.053(4) 0.039(4) 0.005(3) 0.027(3) 0.012(3)
C4 0.023(3) 0.045(4) 0.035(3) 0.003(3) 0.017(3) 0.009(3)
C5 0.038(4) 0.063(5) 0.055(5) 0.003(4) 0.031(4) 0.013(4)
C6 0.034(4) 0.028(3) 0.047(4) -0.003(3) 0.027(3) 0.004(3)
C7 0.040(4) 0.030(3) 0.051(4) 0.002(3) 0.025(4) 0.008(3)
C8 0.055(5) 0.030(4) 0.065(5) 0.000(4) 0.032(5) -0.003(4)
C9 0.072(6) 0.035(4) 0.067(6) 0.012(4) 0.043(5) 0.009(4)
C10 0.054(5) 0.046(4) 0.050(4) 0.013(4) 0.033(4) 0.023(4)
C11 0.044(4) 0.034(4) 0.045(4) 0.004(3) 0.030(4) 0.012(3)
C12 0.035(4) 0.057(5) 0.037(4) 0.002(4) 0.020(3) 0.016(4)
C13 0.062(5) 0.089(7) 0.043(4) -0.010(5) 0.034(4) -0.003(5)
C14 0.042(5) 0.087(7) 0.056(5) -0.004(5) 0.016(4) 0.007(5)
C15 0.044(4) 0.032(4) 0.041(4) -0.006(3) 0.022(4) -0.004(3)
C16 0.036(4) 0.039(4) 0.055(5) -0.005(4) 0.017(4) -0.005(3)
C17 0.070(6) 0.038(4) 0.065(6) -0.010(4) 0.035(5) 0.002(4)
C18 0.039(4) 0.029(3) 0.047(4) -0.008(3) 0.027(3) -0.016(3)
C19 0.057(5) 0.046(4) 0.054(5) -0.011(4) 0.038(4) -0.022(4)
C20 0.114(8) 0.047(5) 0.059(6) -0.018(4) 0.055(6) -0.031(5)
C21 0.129(10) 0.034(4) 0.079(7) -0.010(5) 0.069(7) -0.011(5)
C22 0.082(7) 0.034(4) 0.068(6) 0.000(4) 0.052(5) -0.011(4)
C23 0.049(4) 0.029(3) 0.060(5) -0.002(3) 0.039(4) -0.014(3)
C24 0.049(4) 0.030(3) 0.047(4) 0.002(3) 0.033(4) -0.004(3)
C25 0.061(5) 0.053(5) 0.065(5) 0.010(4) 0.045(5) -0.002(4)
C26 0.059(5) 0.037(4) 0.065(5) 0.002(4) 0.028(5) 0.003(4)
C27 0.070(6) 0.063(6) 0.055(5) -0.012(5) 0.031(5) -0.025(5)
C28 0.085(8) 0.122(11) 0.064(7) 0.000(7) 0.030(6) -0.038(8)
C29 0.097(8) 0.066(6) 0.055(6) -0.013(5) 0.042(6) -0.030(6)
C30 0.028(3) 0.036(3) 0.038(4) 0.006(3) 0.023(3) 0.008(3)
C31 0.035(4) 0.042(4) 0.038(4) 0.001(3) 0.028(3) 0.007(3)
C32 0.024(3) 0.040(4) 0.041(4) 0.001(3) 0.020(3) 0.006(3)
C33 0.022(3) 0.041(4) 0.041(4) -0.002(3) 0.021(3) -0.001(3)
C34 0.026(3) 0.031(3) 0.034(3) 0.000(3) 0.011(3) 0.003(3)
C35 0.033(4) 0.065(5) 0.048(4) -0.005(4) 0.015(4) 0.005(4)
C36 0.054(5) 0.055(5) 0.042(4) 0.001(4) 0.026(4) 0.012(4)
C37 0.034(4) 0.059(5) 0.064(5) -0.002(4) 0.036(4) 0.006(4)
C38 0.041(4) 0.036(4) 0.046(4) 0.001(3) 0.029(4) 0.001(3)
C39 0.053(5) 0.044(4) 0.043(4) 0.008(3) 0.030(4) 0.019(4)
C40 0.044(4) 0.040(4) 0.062(5) 0.009(4) 0.036(4) 0.009(4)
C41 0.054(5) 0.053(5) 0.056(5) 0.015(4) 0.038(4) 0.021(4)
C42 0.176(6) 0.185(6) 0.189(6) -0.010(3) 0.074(3) 0.001(3)
C43 0.101(5) 0.170(6) 0.171(6) -0.042(5) 0.066(5) 0.015(5)
C44 0.109(5) 0.172(7) 0.164(7) -0.052(5) 0.062(5) 0.018(5)
C45 0.106(5) 0.177(7) 0.158(7) -0.054(5) 0.059(5) 0.021(5)
C46 0.095(5) 0.178(7) 0.160(7) -0.052(5) 0.056(5) 0.021(5)
C47 0.083(5) 0.173(7) 0.165(7) -0.049(5) 0.058(5) 0.018(5)
C48 0.084(5) 0.171(7) 0.172(7) -0.048(5) 0.063(5) 0.015(5)
C49 0.158(12) 0.158(12) 0.155(11) 0.003(4) 0.068(6) 0.001(4)
C50 0.091(13) 0.130(14) 0.094(7) 0.014(6) 0.044(7) 0.060(8)
C51 0.091(13) 0.131(14) 0.093(7) 0.014(6) 0.045(7) 0.061(8)
C52 0.092(13) 0.131(14) 0.093(7) 0.014(6) 0.045(7) 0.060(8)
C53 0.092(13) 0.131(14) 0.093(7) 0.014(6) 0.045(7) 0.060(8)
C54 0.091(13) 0.131(14) 0.093(7) 0.013(6) 0.045(7) 0.062(8)
C55 0.092(13) 0.130(14) 0.093(7) 0.012(6) 0.044(7) 0.062(8)

loop_
_atom_type_symbol
_atom_type_description
_atom_type_scat_dispersion_real
_atom_type_scat_dispersion_imag
_atom_type_scat_source
C C 0.0181 0.0091 'International Tables Vol C Tables 4.2.6.8 and 6.1.1.4'
H H 0.0000 0.0000 'International Tables Vol C Tables 4.2.6.8 and 6.1.1.4'
N N 0.0311 0.0180 'International Tables Vol C Tables 4.2.6.8 and 6.1.1.4'
O O 0.0492 0.0322 'International Tables Vol C Tables 4.2.6.8 and 6.1.1.4'
Si Si 0.2541 0.3302 'International Tables Vol C Tables 4.2.6.8 and 6.1.1.4'
P P 0.2955 0.4335 'International Tables Vol C Tables 4.2.6.8 and 6.1.1.4'
W W -5.4734 5.5774 'International Tables Vol C Tables 4.2.6.8 and 6.1.1.4'

loop_
_geom_angle_atom_site_label_1
_geom_angle_atom_site_label_2
_geom_angle_atom_site_label_3
_geom_angle
C39 W1 C37 91.3(3)
C39 W1 C40 85.1(3)
C37 W1 C40 175.3(3)
C39 W1 C38 87.3(3)
C37 W1 C38 88.1(3)
C40 W1 C38 94.8(3)
C39 W1 C41 88.3(3)
C37 W1 C41 87.2(4)
C40 W1 C41 89.7(3)
C38 W1 C41 173.5(3)
C39 W1 P1 168.8(2)
C37 W1 P1 95.1(2)
C40 W1 P1 88.9(2)
C38 W1 P1 83.7(2)
C41 W1 P1 101.2(2)
N1 Si1 N2 103.6(3)
N1 Si1 N3 106.4(3)
N2 Si1 N3 102.8(3)
N1 Si1 P1 116.4(2)
N2 Si1 P1 113.33(19)
N3 Si1 P1 113.08(17)
Si1 P1 W1 127.01(9)
C2 N1 C18 118.4(6)
C2 N1 Si1 122.5(5)
C18 N1 Si1 118.9(4)
C4 N2 C6 116.2(5)
C4 N2 Si1 119.7(5)
C6 N2 Si1 123.8(4)
C33 N3 C30 115.8(6)
C33 N3 Si1 121.4(4)
C30 N3 Si1 122.6(4)
C34 N4 C35 121.6(6)
C34 N4 C36 122.2(6)
C35 N4 C36 116.1(6)
C1 C2 N1 122.1(7)
C1 C2 C3 119.8(7)
N1 C2 C3 118.1(6)
C4 C3 C2 128.5(6)
C3 C4 N2 121.1(6)
C3 C4 C5 121.5(6)
N2 C4 C5 117.4(6)
C7 C6 C11 121.4(6)
C7 C6 N2 120.7(6)
C11 C6 N2 117.9(6)
C6 C7 C8 118.4(7)
C6 C7 C15 122.7(6)
C8 C7 C15 118.9(7)
C9 C8 C7 120.9(8)
C10 C9 C8 120.1(8)
C9 C10 C11 122.4(8)
C10 C11 C6 116.8(7)
C10 C11 C12 120.5(7)
C6 C11 C12 122.6(6)
C11 C12 C13 113.4(7)
C11 C12 C14 112.2(7)
C13 C12 C14 110.0(7)
C7 C15 C16 109.9(6)
C7 C15 C17 112.7(7)
C16 C15 C17 110.0(7)
C23 C18 C19 121.0(7)
C23 C18 N1 120.8(6)
C19 C18 N1 118.1(7)
C20 C19 C18 116.7(8)
C20 C19 C27 119.7(8)
C18 C19 C27 123.4(8)
C21 C20 C19 122.2(8)
C20 C21 C22 120.4(8)
C23 C22 C21 118.8(9)
C18 C23 C22 120.4(7)
C18 C23 C24 123.1(6)
C22 C23 C24 116.5(7)
C26 C24 C25 109.5(7)
C26 C24 C23 114.6(6)
C25 C24 C23 110.2(6)
C19 C27 C29 113.7(9)
C19 C27 C28 109.5(8)
C29 C27 C28 108.5(8)
C31 C30 N3 122.8(6)
C30 C31 C34 121.6(6)
C33 C32 C34 120.6(6)
C32 C33 N3 124.9(6)
N4 C34 C31 123.7(6)
N4 C34 C32 122.0(6)
C31 C34 C32 114.3(6)
O1 C37 W1 177.8(8)
O2 C38 W1 175.3(7)
O3 C39 W1 178.1(7)
O4 C40 W1 175.9(7)
O5 C41 W1 173.8(7)
C44 C43 C48 119.0(10)
C44 C43 C42 124.4(14)
C48 C43 C42 116.3(14)
C43 C44 C45 121.1(9)
C44 C45 C46 119.8(9)
C47 C46 C45 118.4(10)
C48 C47 C46 121.5(9)
C47 C48 C43 120.1(9)
C51 C50 C55 119.3(10)
C51 C50 C49 118(2)
C55 C50 C49 123(2)
C52 C51 C50 119.9(10)
C51 C52 C53 120.7(10)
C54 C53 C52 118.6(10)
C55 C54 C53 119.7(10)
C54 C55 C50 120.6(10)

loop_
_geom_bond_atom_site_label_1
_geom_bond_atom_site_label_2
_geom_bond_distance
W1 C39 1.948(7)
W1 C37 1.992(10)
W1 C40 2.023(9)
W1 C38 2.034(7)
W1 C41 2.051(8)
W1 P1 2.6553(16)
Si1 N1 1.728(5)
Si1 N2 1.741(5)
Si1 N3 1.860(6)
Si1 P1 2.180(2)
O1 C37 1.159(10)
O2 C38 1.136(9)
O3 C39 1.189(9)
O4 C40 1.175(10)
O5 C41 1.140(9)
N1 C2 1.414(8)
N1 C18 1.444(9)
N2 C4 1.421(7)
N2 C6 1.460(8)
N3 C33 1.358(8)
N3 C30 1.369(8)
N4 C34 1.335(9)
N4 C35 1.457(9)
N4 C36 1.463(9)
C1 C2 1.343(11)
C2 C3 1.446(11)
C3 C4 1.346(10)
C4 C5 1.491(10)
C6 C7 1.390(10)
C6 C11 1.424(10)
C7 C8 1.407(10)
C7 C15 1.523(10)
C8 C9 1.372(13)
C9 C10 1.365(13)
C10 C11 1.398(11)
C11 C12 1.494(11)
C12 C13 1.521(9)
C12 C14 1.524(11)
C15 C16 1.525(10)
C15 C17 1.529(10)
C18 C23 1.389(11)
C18 C19 1.420(10)
C19 C20 1.396(13)
C19 C27 1.508(14)
C20 C21 1.379(15)
C21 C22 1.397(14)
C22 C23 1.392(11)
C23 C24 1.537(10)
C24 C26 1.497(12)
C24 C25 1.536(9)
C27 C29 1.534(13)
C27 C28 1.537(14)
C30 C31 1.354(10)
C31 C34 1.423(9)
C32 C33 1.336(10)
C32 C34 1.426(9)
C42 C43 1.64(3)
C43 C44 1.354(13)
C43 C48 1.370(12)
C44 C45 1.359(13)
C45 C46 1.373(12)
C46 C47 1.366(12)
C47 C48 1.340(13)
C49 C50 1.75(5)
C50 C51 1.392(15)
C50 C55 1.396(15)
C51 C52 1.387(15)
C52 C53 1.404(15)
C53 C54 1.400(15)
C54 C55 1.395(15)
